data_7234273
loop_
_publ_author_name
'Cassandre Quinton'
'Mitsuharu Suzuki'
'Yoshitaka Kaneshige'
'Yuki Tatenaka'
'Chiho Katagiri'
'Yuji Yamaguchi'
'Daiki Kuzuhara'
'Naoki Aratani'
'Ken-ichi Nakayama'
'Hiroko Yamada'

_publ_section_title
;
 Evaluation of semiconducting molecular thin films solution-processed via
 the photoprecursor approach: the case of hexyl-substituted
 thienoanthracenes
;
_journal_name_full 'Journal of Materials Chemistry C'
_journal_page_first 5995
_journal_page_last 6005
_journal_paper_doi 10.1039/C5TC00794A
_journal_volume 3
_journal_year 2015
_chemical_formula_moiety 'C48 H58 O2 S4, 0.5(C6 H14)'
_chemical_formula_sum 'C51 H65 O2 S4'
_chemical_formula_weight 838.27
_chemical_name_common C6-ATTDK
_chemical_name_systematic
;        
2,5,9,12-Tetrahexyl-7,14-dihydro-7,14-ethanoanthra
[1,2-b:4,3-b?:5,6-b??:8,7-b???]tetrathiophene-15,16-dione
;
_chemical_properties_physical Light-sensitive
_space_group_IT_number 2
_space_group_name_Hall '-P 1'
_space_group_name_H-M_alt 'P -1'
_symmetry_cell_setting triclinic
_symmetry_Int_Tables_number 2
_symmetry_space_group_name_Hall '-P 1'
_symmetry_space_group_name_H-M 'P -1'
_atom_sites_solution_hydrogens geom
_atom_sites_solution_primary direct
_atom_sites_solution_secondary difmap
_cell_angle_alpha 104.6590(10)
_cell_angle_beta 96.3200(10)
_cell_angle_gamma 103.8200(10)
_cell_formula_units_Z 2
_cell_length_a 10.9591(3)
_cell_length_b 11.8130(3)
_cell_length_c 19.6453(5)
_cell_measurement_reflns_used 24191
_cell_measurement_temperature 193(2)
_cell_measurement_theta_max 27.50
_cell_measurement_theta_min 3.03
_cell_volume 2349.57(11)
_computing_structure_refinement 'SHELXL-97 (Sheldrick, 1997)'
_computing_structure_solution 'SHELXS-97 (Sheldrick, 1990)'
_diffrn_ambient_temperature 193(2)
_diffrn_detector_area_resol_mean 10.0000
_diffrn_measured_fraction_theta_full 0.997
_diffrn_measured_fraction_theta_max 0.997
_diffrn_measurement_device_type 'Rigaku R-AXIS RAPID'
_diffrn_measurement_method \w
_diffrn_radiation_monochromator graphite
_diffrn_radiation_source 'fine-focus sealed tube'
_diffrn_radiation_type MoK\a
_diffrn_radiation_wavelength 0.71075
_diffrn_reflns_av_R_equivalents 0.0516
_diffrn_reflns_av_sigmaI/netI 0.0480
_diffrn_reflns_limit_h_max 14
_diffrn_reflns_limit_h_min -14
_diffrn_reflns_limit_k_max 15
_diffrn_reflns_limit_k_min -15
_diffrn_reflns_limit_l_max 25
_diffrn_reflns_limit_l_min -25
_diffrn_reflns_number 40866
_diffrn_reflns_theta_full 27.48
_diffrn_reflns_theta_max 27.48
_diffrn_reflns_theta_min 3.03
_exptl_absorpt_coefficient_mu 0.240
_exptl_absorpt_correction_T_max 0.9952
_exptl_absorpt_correction_T_min 0.9558
_exptl_absorpt_correction_type multi-scan
_exptl_absorpt_process_details
; 
Abscor (RIGAKU, 1995)
;
_exptl_crystal_colour orange
_exptl_crystal_density_diffrn 1.185
_exptl_crystal_density_method 'not measured'
_exptl_crystal_description block
_exptl_crystal_F_000 902
_exptl_crystal_size_max 0.19
_exptl_crystal_size_mid 0.11
_exptl_crystal_size_min 0.02
_refine_diff_density_max 0.575
_refine_diff_density_min -0.286
_refine_diff_density_rms 0.093
_refine_ls_extinction_method none
_refine_ls_goodness_of_fit_ref 1.102
_refine_ls_hydrogen_treatment constr
_refine_ls_matrix_type full
_refine_ls_number_parameters 541
_refine_ls_number_reflns 10762
_refine_ls_number_restraints 17
_refine_ls_restrained_S_all 1.106
_refine_ls_R_factor_all 0.0939
_refine_ls_R_factor_gt 0.0605
_refine_ls_shift/su_max 0.003
_refine_ls_shift/su_mean 0.000
_refine_ls_structure_factor_coef Fsqd
_refine_ls_weighting_details 'calc w=1/[\s^2^(Fo^2^)+(0.1057P)^2^+0.0000P] where P=(Fo^2^+2Fc^2^)/3'
_refine_ls_weighting_scheme calc
_refine_ls_wR_factor_gt 0.1633
_refine_ls_wR_factor_ref 0.1930
_reflns_number_gt 6811
_reflns_number_total 10762
_reflns_threshold_expression >2sigma(I)
_cod_data_source_file J-Mater-Chem-C-2015-3-5995.cif
_cod_data_source_block C6-ATTDK
_cod_database_code 7234273

loop_
_symmetry_equiv_pos_as_xyz
'x, y, z'
'-x, -y, -z'

loop_
_atom_site_label
_atom_site_type_symbol
_atom_site_fract_x
_atom_site_fract_y
_atom_site_fract_z
_atom_site_U_iso_or_equiv
_atom_site_adp_type
_atom_site_occupancy
_atom_site_symmetry_multiplicity
_atom_site_calc_flag
_atom_site_refinement_flags
_atom_site_disorder_assembly
_atom_site_disorder_group
S1 S 0.35192(6) 0.15101(5) 0.44169(3) 0.04526(18) Uani 1 1 d . . .
S2 S 0.65965(6) 0.14918(6) 0.72609(4) 0.05166(19) Uani 1 1 d . . .
S3 S 0.77183(6) 0.33200(6) 0.36892(3) 0.04832(18) Uani 1 1 d . . .
S4 S 1.07321(6) 0.35477(6) 0.66063(3) 0.04577(18) Uani 1 1 d . . .
O1 O 0.61731(19) 0.55553(16) 0.56872(11) 0.0624(5) Uani 1 1 d . . .
O2 O 0.75412(18) 0.55553(16) 0.70061(10) 0.0589(5) Uani 1 1 d . . .
C1 C 0.6392(2) 0.3523(2) 0.51711(13) 0.0423(5) Uani 1 1 d . . .
H1 H 0.5911 0.3490 0.4700 0.051 Uiso 1 1 calc R . .
C2 C 0.7759(2) 0.3454(2) 0.51435(13) 0.0415(5) Uani 1 1 d . . .
C3 C 0.8440(2) 0.3483(2) 0.57874(13) 0.0414(5) Uani 1 1 d . . .
C4 C 0.7668(2) 0.3530(2) 0.63928(13) 0.0436(5) Uani 1 1 d . . .
H4 H 0.8154 0.3497 0.6846 0.052 Uiso 1 1 calc R . .
C5 C 0.6549(2) 0.4702(2) 0.57501(14) 0.0468(6) Uani 1 1 d . . .
C6 C 0.7301(2) 0.4708(2) 0.64698(14) 0.0470(6) Uani 1 1 d . . .
C7 C 0.6416(2) 0.2532(2) 0.61210(13) 0.0426(5) Uani 1 1 d . . .
C8 C 0.5736(2) 0.2529(2) 0.54839(13) 0.0407(5) Uani 1 1 d . . .
C9 C 0.4543(2) 0.1656(2) 0.51840(13) 0.0407(5) Uani 1 1 d . . .
C10 C 0.4042(2) 0.0772(2) 0.55237(13) 0.0410(5) Uani 1 1 d . . .
C11 C 0.4744(2) 0.0769(2) 0.61708(13) 0.0425(5) Uani 1 1 d . . .
C12 C 0.5913(2) 0.1654(2) 0.64654(13) 0.0421(5) Uani 1 1 d . . .
C13 C 0.9728(2) 0.3483(2) 0.58479(13) 0.0427(5) Uani 1 1 d . . .
C14 C 1.0364(2) 0.34389(19) 0.52549(13) 0.0420(5) Uani 1 1 d . . .
C15 C 0.9673(2) 0.33898(19) 0.45959(13) 0.0413(5) Uani 1 1 d . . .
C16 C 0.8377(2) 0.3407(2) 0.45455(13) 0.0418(5) Uani 1 1 d . . .
C17 C 0.2422(2) 0.0262(2) 0.45380(14) 0.0498(6) Uani 1 1 d . . .
C18 C 0.2832(2) -0.0008(2) 0.51322(14) 0.0480(6) Uani 1 1 d . . .
H18 H 0.2357 -0.0661 0.5278 0.058 Uiso 1 1 calc R . .
C19 C 0.4442(2) -0.0031(2) 0.66068(14) 0.0481(6) Uani 1 1 d . . .
H19 H 0.3682 -0.0684 0.6491 0.058 Uiso 1 1 calc R . .
C20 C 0.5328(3) 0.0227(2) 0.71926(15) 0.0543(7) Uani 1 1 d . . .
C21 C 1.0070(2) 0.3309(2) 0.39181(13) 0.0463(6) Uani 1 1 d . . .
H21 H 1.0911 0.3294 0.3848 0.056 Uiso 1 1 calc R . .
C22 C 0.9146(3) 0.3257(2) 0.33877(14) 0.0507(6) Uani 1 1 d . . .
C23 C 1.2003(2) 0.3511(2) 0.61452(14) 0.0462(6) Uani 1 1 d . . .
C24 C 1.1662(2) 0.3451(2) 0.54527(14) 0.0454(6) Uani 1 1 d . . .
H24 H 1.2237 0.3420 0.5125 0.054 Uiso 1 1 calc R . .
C25 C 1.6686(5) 0.5649(7) 0.9678(3) 0.170(3) Uani 1 1 d . . .
H25A H 1.6013 0.5320 0.9923 0.204 Uiso 1 1 calc R . .
H25B H 1.6726 0.6501 0.9714 0.204 Uiso 1 1 calc R . .
H25C H 1.7509 0.5603 0.9902 0.204 Uiso 1 1 calc R . .
C26 C 1.6386(4) 0.4908(5) 0.8892(2) 0.1145(15) Uani 1 1 d . . .
H26A H 1.7084 0.5229 0.8652 0.137 Uiso 1 1 calc R . .
H26B H 1.6361 0.4053 0.8860 0.137 Uiso 1 1 calc R . .
C27 C 1.5135(3) 0.4934(4) 0.84996(19) 0.0919(11) Uani 1 1 d . . .
H27A H 1.5153 0.5793 0.8546 0.110 Uiso 1 1 calc R . .
H27B H 1.4438 0.4593 0.8733 0.110 Uiso 1 1 calc R . .
C28 C 1.4834(3) 0.4236(3) 0.77149(16) 0.0680(8) Uani 1 1 d . . .
H28A H 1.4790 0.3372 0.7669 0.082 Uiso 1 1 calc R . .
H28B H 1.5543 0.4561 0.7484 0.082 Uiso 1 1 calc R . .
C29 C 1.3598(3) 0.4292(3) 0.73187(16) 0.0614(7) Uani 1 1 d . . .
H29A H 1.3659 0.5151 0.7340 0.074 Uiso 1 1 calc R . .
H29B H 1.2894 0.4010 0.7565 0.074 Uiso 1 1 calc R . .
C30 C 1.3270(2) 0.3530(3) 0.65411(15) 0.0549(7) Uani 1 1 d . . .
H30A H 1.3952 0.3846 0.6291 0.066 Uiso 1 1 calc R . .
H30B H 1.3266 0.2684 0.6521 0.066 Uiso 1 1 calc R . .
C31 C 0.5502(8) 0.1768(8) -0.0315(4) 0.204(3) Uani 1 1 d . . .
H31A H 0.5068 0.2382 -0.0125 0.244 Uiso 1 1 calc R . .
H31B H 0.5002 0.0968 -0.0303 0.244 Uiso 1 1 calc R . .
H31C H 0.5586 0.1743 -0.0810 0.244 Uiso 1 1 calc R . .
C32 C 0.6722(7) 0.2068(7) 0.0104(3) 0.171(3) Uani 1 1 d . . .
H32A H 0.7168 0.1479 -0.0125 0.206 Uiso 1 1 calc R . .
H32B H 0.7202 0.2881 0.0086 0.206 Uiso 1 1 calc R . .
C33 C 0.6807(6) 0.2095(7) 0.0827(3) 0.171(3) Uani 1 1 d . . .
H33A H 0.6410 0.1255 0.0836 0.205 Uiso 1 1 calc R . .
H33B H 0.6258 0.2597 0.1033 0.205 Uiso 1 1 calc R . .
C34 C 0.8067(4) 0.2544(4) 0.13336(19) 0.1050(14) Uani 1 1 d . . .
H34A H 0.8611 0.2022 0.1146 0.126 Uiso 1 1 calc R . .
H34B H 0.8485 0.3377 0.1320 0.126 Uiso 1 1 calc R . .
C35 C 0.8066(4) 0.2583(4) 0.20962(18) 0.0963(12) Uani 1 1 d . . .
H35A H 0.7407 0.2982 0.2256 0.116 Uiso 1 1 calc R . .
H35B H 0.7779 0.1732 0.2113 0.116 Uiso 1 1 calc R . .
C36 C 0.9226(3) 0.3178(3) 0.26199(15) 0.0673(8) Uani 1 1 d . . .
H36A H 0.9547 0.4017 0.2587 0.081 Uiso 1 1 calc R . .
H36B H 0.9872 0.2746 0.2484 0.081 Uiso 1 1 calc R . .
C37 C -0.2116(6) -0.1481(7) 0.1428(3) 0.170(3) Uani 1 1 d . . .
H37A H -0.2986 -0.1713 0.1154 0.204 Uiso 1 1 calc R . .
H37B H -0.1769 -0.2185 0.1331 0.204 Uiso 1 1 calc R . .
H37C H -0.1575 -0.0821 0.1287 0.204 Uiso 1 1 calc R . .
C38 C -0.2144(4) -0.1073(4) 0.2182(2) 0.0928(11) Uani 1 1 d . . .
H38A H -0.2638 -0.1770 0.2321 0.111 Uiso 1 1 calc R . .
H38B H -0.2615 -0.0446 0.2257 0.111 Uiso 1 1 calc R . .
C39 C -0.0838(3) -0.0539(3) 0.2691(2) 0.0820(10) Uani 1 1 d . . .
H39A H -0.0377 -0.1173 0.2631 0.098 Uiso 1 1 calc R . .
H39B H -0.0331 0.0144 0.2545 0.098 Uiso 1 1 calc R . .
C40 C -0.0892(3) -0.0096(3) 0.34510(18) 0.0690(8) Uani 1 1 d . . .
H40A H -0.1352 -0.0791 0.3604 0.083 Uiso 1 1 calc R . .
H40B H -0.1403 0.0499 0.3507 0.083 Uiso 1 1 calc R . .
C41 C 0.0409(3) 0.0512(3) 0.39587(19) 0.0699(8) Uani 1 1 d . . .
H41A H 0.0899 0.1172 0.3788 0.084 Uiso 1 1 calc R . .
H41B H 0.0258 0.0889 0.4441 0.084 Uiso 1 1 calc R . .
C42 C 0.1200(3) -0.0342(2) 0.40169(16) 0.0581(7) Uani 1 1 d . . .
H42A H 0.0701 -0.1024 0.4167 0.070 Uiso 1 1 calc R . .
H42B H 0.1394 -0.0687 0.3540 0.070 Uiso 1 1 calc R . .
C48 C 0.5344(3) -0.0468(3) 0.77433(18) 0.0720(9) Uani 1 1 d . A .
H52 H 0.4456 -0.0786 0.7807 0.086 Uiso 1 1 calc R . .
H53 H 0.5830 0.0104 0.8207 0.086 Uiso 1 1 calc R . .
C49 C 1.0065(4) 0.5000(4) 0.96247(18) 0.0878(11) Uani 1 1 d . . .
H49A H 1.0977 0.5341 0.9614 0.105 Uiso 1 1 calc R . .
H49B H 0.9591 0.5546 0.9484 0.105 Uiso 1 1 calc R . .
C50 C 0.9578(4) 0.3750(4) 0.90722(19) 0.0938(11) Uani 1 1 d . . .
H50A H 1.0018 0.3189 0.9222 0.113 Uiso 1 1 calc R . .
H50B H 0.8653 0.3425 0.9060 0.113 Uiso 1 1 calc R . .
C51 C 0.9786(4) 0.3778(4) 0.8333(2) 0.1120(15) Uani 1 1 d . . .
H51A H 0.9339 0.4321 0.8177 0.134 Uiso 1 1 calc R . .
H51B H 0.9453 0.2955 0.8002 0.134 Uiso 1 1 calc R . .
H51C H 1.0702 0.4078 0.8338 0.134 Uiso 1 1 calc R . .
C43 C 0.8792(13) -0.1036(16) 0.9498(8) 0.236(6) Uani 0.671(6) 1 d PU A 1
H54 H 0.9251 -0.1606 0.9604 0.284 Uiso 0.671(6) 1 calc PR A 1
H55 H 0.8249 -0.0871 0.9855 0.284 Uiso 0.671(6) 1 calc PR A 1
H56 H 0.9408 -0.0273 0.9514 0.284 Uiso 0.671(6) 1 calc PR A 1
C44 C 0.7948(14) -0.1601(14) 0.8742(7) 0.187(5) Uani 0.671(6) 1 d PDU A 1
H57 H 0.8206 -0.2319 0.8487 0.224 Uiso 0.671(6) 1 calc PR A 1
H58 H 0.7046 -0.1888 0.8792 0.224 Uiso 0.671(6) 1 calc PR A 1
C45 C 0.8041(7) -0.0721(12) 0.8293(5) 0.181(5) Uani 0.671(6) 1 d PD A 1
H59 H 0.7785 -0.0001 0.8546 0.217 Uiso 0.671(6) 1 calc PR A 1
H60 H 0.8941 -0.0438 0.8237 0.217 Uiso 0.671(6) 1 calc PR A 1
C46 C 0.7254(6) -0.1261(6) 0.7604(3) 0.096(2) Uani 0.671(6) 1 d P A 1
H61 H 0.7508 -0.0711 0.7308 0.115 Uiso 0.671(6) 1 calc PR A 1
H62 H 0.7462 -0.2028 0.7386 0.115 Uiso 0.671(6) 1 calc PR A 1
C43A C 0.873(3) -0.183(3) 0.894(2) 0.220(14) Uiso 0.329(6) 1 d PD A 2
H76 H 0.9655 -0.1432 0.9072 0.330 Uiso 0.329(6) 1 calc PR A 2
H77 H 0.8532 -0.2379 0.8456 0.330 Uiso 0.329(6) 1 calc PR A 2
H78 H 0.8475 -0.2294 0.9277 0.330 Uiso 0.329(6) 1 calc PR A 2
C44A C 0.8000(14) -0.0842(13) 0.8985(9) 0.100(4) Uiso 0.329(6) 1 d PD A 2
H66 H 0.8212 -0.0280 0.9476 0.120 Uiso 0.329(6) 1 calc PR A 2
H67 H 0.8274 -0.0361 0.8655 0.120 Uiso 0.329(6) 1 calc PR A 2
C45A C 0.6693(18) -0.1368(18) 0.8803(10) 0.163(7) Uiso 0.329(6) 1 d PD A 2
H68 H 0.6258 -0.0716 0.8911 0.195 Uiso 0.329(6) 1 calc PR A 2
H69 H 0.6441 -0.1906 0.9107 0.195 Uiso 0.329(6) 1 calc PR A 2
C46A C 0.6251(19) -0.2075(16) 0.8055(8) 0.157(9) Uani 0.329(6) 1 d PD A 2
H70 H 0.6925 -0.2460 0.7904 0.188 Uiso 0.329(6) 1 calc PR A 2
H71 H 0.5491 -0.2743 0.8034 0.188 Uiso 0.329(6) 1 calc PR A 2
C47 C 0.5934(5) -0.1531(4) 0.7546(2) 0.1026(13) Uani 1 1 d . . .
H72 H 0.5678 -0.2063 0.7852 0.123 Uiso 0.671(6) 1 calc PR A 1
H73 H 0.5546 -0.2012 0.7046 0.123 Uiso 0.671(6) 1 calc PR A 1
H74 H 0.5330 -0.2173 0.7144 0.123 Uiso 0.329(6) 1 calc PR A 2
H75 H 0.6719 -0.1241 0.7362 0.123 Uiso 0.329(6) 1 calc PR A 2

loop_
_atom_site_aniso_label
_atom_site_aniso_U_11
_atom_site_aniso_U_22
_atom_site_aniso_U_33
_atom_site_aniso_U_23
_atom_site_aniso_U_13
_atom_site_aniso_U_12
S1 0.0472(3) 0.0396(3) 0.0501(4) 0.0124(3) 0.0138(3) 0.0124(3)
S2 0.0477(4) 0.0587(4) 0.0558(4) 0.0251(3) 0.0173(3) 0.0153(3)
S3 0.0517(4) 0.0428(3) 0.0509(4) 0.0162(3) 0.0162(3) 0.0081(3)
S4 0.0405(3) 0.0468(4) 0.0531(4) 0.0149(3) 0.0169(3) 0.0136(3)
O1 0.0651(12) 0.0439(10) 0.0812(14) 0.0168(10) 0.0144(10) 0.0215(9)
O2 0.0614(12) 0.0464(10) 0.0634(12) 0.0056(9) 0.0213(10) 0.0112(9)
C1 0.0415(12) 0.0401(12) 0.0495(14) 0.0166(11) 0.0159(11) 0.0116(10)
C2 0.0396(12) 0.0347(12) 0.0530(14) 0.0147(11) 0.0158(11) 0.0101(10)
C3 0.0408(12) 0.0370(12) 0.0489(14) 0.0119(10) 0.0200(11) 0.0108(10)
C4 0.0411(12) 0.0437(13) 0.0482(14) 0.0149(11) 0.0171(11) 0.0103(10)
C5 0.0425(13) 0.0402(13) 0.0639(16) 0.0199(12) 0.0223(12) 0.0119(11)
C6 0.0389(12) 0.0440(14) 0.0587(16) 0.0137(12) 0.0207(12) 0.0085(10)
C7 0.0400(12) 0.0446(13) 0.0489(14) 0.0150(11) 0.0190(11) 0.0158(10)
C8 0.0401(12) 0.0382(12) 0.0487(14) 0.0138(10) 0.0179(11) 0.0145(10)
C9 0.0460(13) 0.0354(12) 0.0451(13) 0.0104(10) 0.0185(11) 0.0161(10)
C10 0.0421(12) 0.0340(12) 0.0509(14) 0.0106(10) 0.0197(11) 0.0145(10)
C11 0.0420(13) 0.0396(12) 0.0528(14) 0.0146(11) 0.0211(11) 0.0170(10)
C12 0.0424(12) 0.0431(13) 0.0477(14) 0.0164(11) 0.0192(11) 0.0162(10)
C13 0.0452(13) 0.0347(12) 0.0483(14) 0.0121(10) 0.0165(11) 0.0078(10)
C14 0.0419(12) 0.0309(11) 0.0553(15) 0.0113(10) 0.0201(11) 0.0101(9)
C15 0.0441(13) 0.0284(11) 0.0511(14) 0.0102(10) 0.0187(11) 0.0067(9)
C16 0.0457(13) 0.0315(11) 0.0507(14) 0.0147(10) 0.0177(11) 0.0084(10)
C17 0.0514(14) 0.0384(13) 0.0567(16) 0.0080(11) 0.0140(13) 0.0114(11)
C18 0.0468(14) 0.0386(13) 0.0590(16) 0.0140(11) 0.0171(12) 0.0095(11)
C19 0.0470(14) 0.0436(14) 0.0617(16) 0.0247(12) 0.0200(13) 0.0127(11)
C20 0.0513(15) 0.0552(16) 0.0676(18) 0.0300(14) 0.0247(14) 0.0165(12)
C21 0.0491(14) 0.0349(12) 0.0523(15) 0.0100(11) 0.0206(12) 0.0048(10)
C22 0.0566(15) 0.0380(13) 0.0543(16) 0.0114(11) 0.0233(13) 0.0033(11)
C23 0.0389(12) 0.0388(13) 0.0587(16) 0.0066(11) 0.0174(12) 0.0111(10)
C24 0.0430(13) 0.0380(13) 0.0549(15) 0.0094(11) 0.0194(12) 0.0102(10)
C25 0.119(4) 0.271(8) 0.093(4) 0.012(4) -0.009(3) 0.058(5)
C26 0.082(3) 0.164(4) 0.082(3) 0.014(3) -0.009(2) 0.040(3)
C27 0.072(2) 0.124(3) 0.072(2) 0.011(2) 0.0055(19) 0.034(2)
C28 0.0477(16) 0.087(2) 0.069(2) 0.0162(17) 0.0143(15) 0.0217(15)
C29 0.0519(16) 0.0688(19) 0.0637(18) 0.0130(15) 0.0133(14) 0.0223(14)
C30 0.0425(14) 0.0593(16) 0.0619(17) 0.0093(13) 0.0154(13) 0.0181(12)
C31 0.194(8) 0.221(8) 0.172(7) 0.018(6) -0.002(6) 0.073(7)
C32 0.164(6) 0.208(7) 0.094(4) 0.026(4) -0.006(4) -0.005(5)
C33 0.168(6) 0.230(7) 0.064(3) 0.030(4) 0.007(3) -0.019(5)
C34 0.130(4) 0.106(3) 0.059(2) 0.020(2) 0.017(2) 0.000(3)
C35 0.084(2) 0.130(3) 0.055(2) 0.021(2) 0.0160(19) -0.001(2)
C36 0.077(2) 0.0716(19) 0.0488(16) 0.0146(14) 0.0253(15) 0.0087(16)
C37 0.144(5) 0.261(8) 0.086(4) 0.017(4) -0.016(3) 0.071(5)
C38 0.081(3) 0.099(3) 0.089(3) 0.021(2) 0.002(2) 0.023(2)
C39 0.063(2) 0.089(2) 0.100(3) 0.030(2) 0.0177(19) 0.0294(18)
C40 0.0515(17) 0.0627(19) 0.088(2) 0.0169(17) 0.0080(16) 0.0153(14)
C41 0.0545(17) 0.0560(17) 0.090(2) 0.0081(16) 0.0091(16) 0.0144(14)
C42 0.0518(15) 0.0490(15) 0.0686(18) 0.0131(13) 0.0085(14) 0.0101(12)
C48 0.0662(19) 0.085(2) 0.079(2) 0.0491(19) 0.0217(17) 0.0175(17)
C49 0.085(2) 0.110(3) 0.068(2) 0.029(2) 0.0231(19) 0.019(2)
C50 0.088(3) 0.117(3) 0.071(2) 0.024(2) 0.022(2) 0.020(2)
C51 0.115(3) 0.130(4) 0.075(3) 0.016(2) 0.030(2) 0.013(3)
C43 0.229(10) 0.277(10) 0.207(9) 0.087(8) 0.009(7) 0.072(8)
C44 0.186(9) 0.185(8) 0.170(8) 0.055(7) 0.006(7) 0.024(7)
C45 0.081(5) 0.369(16) 0.118(6) 0.121(9) 0.034(5) 0.047(7)
C46 0.100(5) 0.115(5) 0.091(4) 0.056(4) 0.015(4) 0.037(4)
C46A 0.26(2) 0.195(17) 0.112(12) 0.098(13) 0.074(13) 0.167(18)
C47 0.129(4) 0.085(3) 0.107(3) 0.052(2) 0.011(3) 0.034(3)

loop_
_atom_type_symbol
_atom_type_description
_atom_type_scat_dispersion_real
_atom_type_scat_dispersion_imag
_atom_type_scat_source
C C 0.0033 0.0016 'International Tables Vol C Tables 4.2.6.8 and 6.1.1.4'
H H 0.0000 0.0000 'International Tables Vol C Tables 4.2.6.8 and 6.1.1.4'
O O 0.0106 0.0060 'International Tables Vol C Tables 4.2.6.8 and 6.1.1.4'
S S 0.1246 0.1234 'International Tables Vol C Tables 4.2.6.8 and 6.1.1.4'

loop_
_geom_angle_atom_site_label_1
_geom_angle_atom_site_label_2
_geom_angle_atom_site_label_3
_geom_angle
_geom_angle_site_symmetry_1
_geom_angle_site_symmetry_3
C9 S1 C17 91.48(12) . .
C12 S2 C20 91.40(12) . .
C16 S3 C22 91.81(12) . .
C13 S4 C23 91.52(12) . .
C5 C1 C2 103.90(19) . .
C5 C1 C8 104.32(18) . .
C2 C1 C8 107.93(18) . .
C5 C1 H1 113.3 . .
C2 C1 H1 113.3 . .
C8 C1 H1 113.3 . .
C3 C2 C16 118.9(2) . .
C3 C2 C1 114.39(19) . .
C16 C2 C1 126.7(2) . .
C2 C3 C13 120.5(2) . .
C2 C3 C4 114.0(2) . .
C13 C3 C4 125.5(2) . .
C6 C4 C7 104.97(19) . .
C6 C4 C3 103.22(18) . .
C7 C4 C3 108.4(2) . .
C6 C4 H4 113.2 . .
C7 C4 H4 113.2 . .
C3 C4 H4 113.2 . .
O1 C5 C1 126.8(3) . .
O1 C5 C6 121.9(2) . .
C1 C5 C6 111.3(2) . .
O2 C6 C4 126.5(2) . .
O2 C6 C5 122.9(2) . .
C4 C6 C5 110.7(2) . .
C8 C7 C12 119.6(2) . .
C8 C7 C4 114.70(19) . .
C12 C7 C4 125.7(2) . .
C7 C8 C9 119.9(2) . .
C7 C8 C1 114.0(2) . .
C9 C8 C1 126.1(2) . .
C10 C9 C8 120.6(2) . .
C10 C9 S1 111.49(18) . .
C8 C9 S1 127.86(17) . .
C9 C10 C11 119.4(2) . .
C9 C10 C18 111.2(2) . .
C11 C10 C18 129.5(2) . .
C12 C11 C10 119.1(2) . .
C12 C11 C19 111.4(2) . .
C10 C11 C19 129.5(2) . .
C11 C12 C7 121.3(2) . .
C11 C12 S2 111.33(16) . .
C7 C12 S2 127.3(2) . .
C3 C13 C14 121.4(2) . .
C3 C13 S4 126.97(18) . .
C14 C13 S4 111.64(18) . .
C15 C14 C13 118.5(2) . .
C15 C14 C24 130.8(2) . .
C13 C14 C24 110.7(2) . .
C14 C15 C16 119.5(2) . .
C14 C15 C21 129.8(2) . .
C16 C15 C21 110.8(2) . .
C2 C16 C15 121.3(2) . .
C2 C16 S3 127.26(19) . .
C15 C16 S3 111.45(17) . .
C18 C17 C42 128.4(2) . .
C18 C17 S1 111.7(2) . .
C42 C17 S1 119.9(2) . .
C17 C18 C10 114.1(2) . .
C17 C18 H18 122.9 . .
C10 C18 H18 122.9 . .
C20 C19 C11 113.9(2) . .
C20 C19 H19 123.1 . .
C11 C19 H19 123.1 . .
C19 C20 C48 127.6(3) . .
C19 C20 S2 111.99(18) . .
C48 C20 S2 120.4(2) . .
C22 C21 C15 114.2(2) . .
C22 C21 H21 122.9 . .
C15 C21 H21 122.9 . .
C21 C22 C36 128.6(2) . .
C21 C22 S3 111.76(18) . .
C36 C22 S3 119.7(2) . .
C24 C23 C30 129.4(2) . .
C24 C23 S4 111.81(19) . .
C30 C23 S4 118.80(19) . .
C23 C24 C14 114.3(2) . .
C23 C24 H24 122.8 . .
C14 C24 H24 122.8 . .
C26 C25 H25A 109.5 . .
C26 C25 H25B 109.5 . .
H25A C25 H25B 109.5 . .
C26 C25 H25C 109.5 . .
H25A C25 H25C 109.5 . .
H25B C25 H25C 109.5 . .
C27 C26 C25 113.2(4) . .
C27 C26 H26A 108.9 . .
C25 C26 H26A 108.9 . .
C27 C26 H26B 108.9 . .
C25 C26 H26B 108.9 . .
H26A C26 H26B 107.7 . .
C26 C27 C28 114.3(3) . .
C26 C27 H27A 108.7 . .
C28 C27 H27A 108.7 . .
C26 C27 H27B 108.7 . .
C28 C27 H27B 108.7 . .
H27A C27 H27B 107.6 . .
C27 C28 C29 114.2(3) . .
C27 C28 H28A 108.7 . .
C29 C28 H28A 108.7 . .
C27 C28 H28B 108.7 . .
C29 C28 H28B 108.7 . .
H28A C28 H28B 107.6 . .
C28 C29 C30 113.7(2) . .
C28 C29 H29A 108.8 . .
C30 C29 H29A 108.8 . .
C28 C29 H29B 108.8 . .
C30 C29 H29B 108.8 . .
H29A C29 H29B 107.7 . .
C23 C30 C29 114.7(2) . .
C23 C30 H30A 108.6 . .
C29 C30 H30A 108.6 . .
C23 C30 H30B 108.6 . .
C29 C30 H30B 108.6 . .
H30A C30 H30B 107.6 . .
C32 C31 H31A 109.5 . .
C32 C31 H31B 109.5 . .
H31A C31 H31B 109.5 . .
C32 C31 H31C 109.5 . .
H31A C31 H31C 109.5 . .
H31B C31 H31C 109.5 . .
C33 C32 C31 118.3(7) . .
C33 C32 H32A 107.7 . .
C31 C32 H32A 107.7 . .
C33 C32 H32B 107.7 . .
C31 C32 H32B 107.7 . .
H32A C32 H32B 107.1 . .
C32 C33 C34 121.8(5) . .
C32 C33 H33A 106.9 . .
C34 C33 H33A 106.9 . .
C32 C33 H33B 106.9 . .
C34 C33 H33B 106.9 . .
H33A C33 H33B 106.7 . .
C35 C34 C33 118.3(4) . .
C35 C34 H34A 107.7 . .
C33 C34 H34A 107.7 . .
C35 C34 H34B 107.7 . .
C33 C34 H34B 107.7 . .
H34A C34 H34B 107.1 . .
C36 C35 C34 119.9(3) . .
C36 C35 H35A 107.4 . .
C34 C35 H35A 107.4 . .
C36 C35 H35B 107.4 . .
C34 C35 H35B 107.4 . .
H35A C35 H35B 106.9 . .
C35 C36 C22 117.4(3) . .
C35 C36 H36A 107.9 . .
C22 C36 H36A 107.9 . .
C35 C36 H36B 107.9 . .
C22 C36 H36B 107.9 . .
H36A C36 H36B 107.2 . .
C38 C37 H37A 109.5 . .
C38 C37 H37B 109.5 . .
H37A C37 H37B 109.5 . .
C38 C37 H37C 109.5 . .
H37A C37 H37C 109.5 . .
H37B C37 H37C 109.5 . .
C37 C38 C39 116.5(4) . .
C37 C38 H38A 108.2 . .
C39 C38 H38A 108.2 . .
C37 C38 H38B 108.2 . .
C39 C38 H38B 108.2 . .
H38A C38 H38B 107.3 . .
C40 C39 C38 115.4(3) . .
C40 C39 H39A 108.4 . .
C38 C39 H39A 108.4 . .
C40 C39 H39B 108.4 . .
C38 C39 H39B 108.4 . .
H39A C39 H39B 107.5 . .
C39 C40 C41 115.7(3) . .
C39 C40 H40A 108.4 . .
C41 C40 H40A 108.4 . .
C39 C40 H40B 108.4 . .
C41 C40 H40B 108.4 . .
H40A C40 H40B 107.4 . .
C42 C41 C40 114.1(2) . .
C42 C41 H41A 108.7 . .
C40 C41 H41A 108.7 . .
C42 C41 H41B 108.7 . .
C40 C41 H41B 108.7 . .
H41A C41 H41B 107.6 . .
C17 C42 C41 112.7(2) . .
C17 C42 H42A 109.1 . .
C41 C42 H42A 109.1 . .
C17 C42 H42B 109.1 . .
C41 C42 H42B 109.1 . .
H42A C42 H42B 107.8 . .
C20 C48 C47 114.0(3) . .
C20 C48 H52 108.8 . .
C47 C48 H52 108.8 . .
C20 C48 H53 108.8 . .
C47 C48 H53 108.8 . .
H52 C48 H53 107.7 . .
C49 C49 C50 114.7(4) 2_767 .
C49 C49 H49A 108.6 2_767 .
C50 C49 H49A 108.6 . .
C49 C49 H49B 108.6 2_767 .
C50 C49 H49B 108.6 . .
H49A C49 H49B 107.6 . .
C51 C50 C49 113.1(3) . .
C51 C50 H50A 109.0 . .
C49 C50 H50A 109.0 . .
C51 C50 H50B 109.0 . .
C49 C50 H50B 109.0 . .
H50A C50 H50B 107.8 . .
C50 C51 H51A 109.5 . .
C50 C51 H51B 109.5 . .
H51A C51 H51B 109.5 . .
C50 C51 H51C 109.5 . .
H51A C51 H51C 109.5 . .
H51B C51 H51C 109.5 . .
C45 C44 C43 113.4(11) . .
C45 C44 H57 108.9 . .
C43 C44 H57 108.9 . .
C45 C44 H58 108.9 . .
C43 C44 H58 108.9 . .
H57 C44 H58 107.7 . .
C46 C45 C44 112.2(10) . .
C46 C45 H59 109.2 . .
C44 C45 H59 109.2 . .
C46 C45 H60 109.2 . .
C44 C45 H60 109.2 . .
H59 C45 H60 107.9 . .
C47 C46 C45 119.2(6) . .
C47 C46 H61 107.5 . .
C45 C46 H61 107.5 . .
C47 C46 H62 107.5 . .
C45 C46 H62 107.5 . .
H61 C46 H62 107.0 . .
C44A C43A H76 109.5 . .
C44A C43A H77 109.5 . .
H76 C43A H77 109.5 . .
C44A C43A H78 109.5 . .
H76 C43A H78 109.5 . .
H77 C43A H78 109.5 . .
C45A C44A C43A 111.1(16) . .
C45A C44A H66 109.4 . .
C43A C44A H66 109.4 . .
C45A C44A H67 109.4 . .
C43A C44A H67 109.4 . .
H66 C44A H67 108.0 . .
C44A C45A C46A 114.1(15) . .
C44A C45A H68 108.7 . .
C46A C45A H68 108.7 . .
C44A C45A H69 108.7 . .
C46A C45A H69 108.7 . .
H68 C45A H69 107.6 . .
C47 C46A C45A 120.7(15) . .
C47 C46A H70 107.1 . .
C45A C46A H70 107.1 . .
C47 C46A H71 107.1 . .
C45A C46A H71 107.1 . .
H70 C46A H71 106.8 . .
C46A C47 C46 78.4(9) . .
C46A C47 C48 119.9(7) . .
C46 C47 C48 117.9(4) . .
C46A C47 H72 29.7 . .
C46 C47 H72 107.8 . .
C48 C47 H72 107.8 . .
C46A C47 H73 121.7 . .
C46 C47 H73 107.8 . .
C48 C47 H73 107.8 . .
H72 C47 H73 107.2 . .
C46A C47 H74 107.4 . .
C46 C47 H74 123.3 . .
C48 C47 H74 107.4 . .
H72 C47 H74 87.4 . .
H73 C47 H74 21.5 . .
C46A C47 H75 107.4 . .
C46 C47 H75 29.7 . .
C48 C47 H75 107.4 . .
H72 C47 H75 135.6 . .
H73 C47 H75 86.7 . .
H74 C47 H75 106.9 . .

loop_
_geom_bond_atom_site_label_1
_geom_bond_atom_site_label_2
_geom_bond_distance
_geom_bond_site_symmetry_2
S1 C9 1.721(3) .
S1 C17 1.752(3) .
S2 C12 1.733(2) .
S2 C20 1.746(3) .
S3 C16 1.724(3) .
S3 C22 1.744(3) .
S4 C13 1.726(3) .
S4 C23 1.746(2) .
O1 C5 1.205(3) .
O2 C6 1.209(3) .
C1 C5 1.518(3) .
C1 C2 1.525(3) .
C1 C8 1.528(3) .
C1 H1 1.0000 .
C2 C3 1.385(3) .
C2 C16 1.415(3) .
C3 C13 1.403(3) .
C3 C4 1.531(3) .
C4 C6 1.515(3) .
C4 C7 1.518(3) .
C4 H4 1.0000 .
C5 C6 1.554(4) .
C7 C8 1.383(3) .
C7 C12 1.415(3) .
C8 C9 1.414(3) .
C9 C10 1.413(3) .
C10 C11 1.413(3) .
C10 C18 1.426(3) .
C11 C12 1.400(3) .
C11 C19 1.436(3) .
C13 C14 1.418(3) .
C14 C15 1.406(3) .
C14 C24 1.428(3) .
C15 C16 1.418(3) .
C15 C21 1.433(3) .
C17 C18 1.345(4) .
C17 C42 1.490(4) .
C18 H18 0.9500 .
C19 C20 1.340(4) .
C19 H19 0.9500 .
C20 C48 1.515(4) .
C21 C22 1.349(4) .
C21 H21 0.9500 .
C22 C36 1.501(4) .
C23 C24 1.350(4) .
C23 C30 1.508(3) .
C24 H24 0.9500 .
C25 C26 1.526(6) .
C25 H25A 0.9800 .
C25 H25B 0.9800 .
C25 H25C 0.9800 .
C26 C27 1.508(5) .
C26 H26A 0.9900 .
C26 H26B 0.9900 .
C27 C28 1.510(5) .
C27 H27A 0.9900 .
C27 H27B 0.9900 .
C28 C29 1.511(4) .
C28 H28A 0.9900 .
C28 H28B 0.9900 .
C29 C30 1.517(4) .
C29 H29A 0.9900 .
C29 H29B 0.9900 .
C30 H30A 0.9900 .
C30 H30B 0.9900 .
C31 C32 1.405(8) .
C31 H31A 0.9800 .
C31 H31B 0.9800 .
C31 H31C 0.9800 .
C32 C33 1.403(7) .
C32 H32A 0.9900 .
C32 H32B 0.9900 .
C33 C34 1.504(7) .
C33 H33A 0.9900 .
C33 H33B 0.9900 .
C34 C35 1.487(5) .
C34 H34A 0.9900 .
C34 H34B 0.9900 .
C35 C36 1.445(5) .
C35 H35A 0.9900 .
C35 H35B 0.9900 .
C36 H36A 0.9900 .
C36 H36B 0.9900 .
C37 C38 1.443(6) .
C37 H37A 0.9800 .
C37 H37B 0.9800 .
C37 H37C 0.9800 .
C38 C39 1.544(5) .
C38 H38A 0.9900 .
C38 H38B 0.9900 .
C39 C40 1.464(5) .
C39 H39A 0.9900 .
C39 H39B 0.9900 .
C40 C41 1.543(4) .
C40 H40A 0.9900 .
C40 H40B 0.9900 .
C41 C42 1.495(4) .
C41 H41A 0.9900 .
C41 H41B 0.9900 .
C42 H42A 0.9900 .
C42 H42B 0.9900 .
C48 C47 1.530(5) .
C48 H52 0.9900 .
C48 H53 0.9900 .
C49 C49 1.497(6) 2_767
C49 C50 1.525(5) .
C49 H49A 0.9900 .
C49 H49B 0.9900 .
C50 C51 1.502(5) .
C50 H50A 0.9900 .
C50 H50B 0.9900 .
C51 H51A 0.9800 .
C51 H51B 0.9800 .
C51 H51C 0.9800 .
C43 C44 1.553(17) .
C43 H54 0.9800 .
C43 H55 0.9800 .
C43 H56 0.9800 .
C44 C45 1.517(13) .
C44 H57 0.9900 .
C44 H58 0.9900 .
C45 C46 1.423(10) .
C45 H59 0.9900 .
C45 H60 0.9900 .
C46 C47 1.391(7) .
C46 H61 0.9900 .
C46 H62 0.9900 .
C43A C44A 1.56(2) .
C43A H76 0.9800 .
C43A H77 0.9800 .
C43A H78 0.9800 .
C44A C45A 1.38(2) .
C44A H66 0.9900 .
C44A H67 0.9900 .
C45A C46A 1.457(19) .
C45A H68 0.9900 .
C45A H69 0.9900 .
C46A C47 1.374(12) .
C46A H70 0.9900 .
C46A H71 0.9900 .
C47 H72 0.9900 .
C47 H73 0.9900 .
C47 H74 0.9900 .
C47 H75 0.9900 .

loop_
_geom_hbond_atom_site_label_D
_geom_hbond_atom_site_label_H
_geom_hbond_atom_site_label_A
_geom_hbond_distance_DH
_geom_hbond_distance_HA
_geom_hbond_distance_DA
_geom_hbond_angle_DHA
_geom_hbond_site_symmetry_A
C36 H36A S4 0.99 3.02 3.768(3) 133.6 2_766
C42 H42A S4 0.99 2.93 3.685(3) 133.4 2_656
C36 H36A S4 0.99 3.02 3.768(3) 133.6 2_766
C42 H42A S4 0.99 2.93 3.685(3) 133.4 2_656

loop_
_geom_torsion_atom_site_label_1
_geom_torsion_atom_site_label_2
_geom_torsion_atom_site_label_3
_geom_torsion_atom_site_label_4
_geom_torsion
_geom_torsion_site_symmetry_1
_geom_torsion_site_symmetry_2
_geom_torsion_site_symmetry_3
_geom_torsion_site_symmetry_4
C5 C1 C2 C3 57.4(2) . . . .
C8 C1 C2 C3 -52.9(3) . . . .
C5 C1 C2 C16 -120.4(2) . . . .
C8 C1 C2 C16 129.3(2) . . . .
C16 C2 C3 C13 1.0(3) . . . .
C1 C2 C3 C13 -177.0(2) . . . .
C16 C2 C3 C4 -179.8(2) . . . .
C1 C2 C3 C4 2.2(3) . . . .
C2 C3 C4 C6 -61.0(3) . . . .
C13 C3 C4 C6 118.2(2) . . . .
C2 C3 C4 C7 50.0(3) . . . .
C13 C3 C4 C7 -130.9(2) . . . .
C2 C1 C5 O1 122.5(3) . . . .
C8 C1 C5 O1 -124.5(2) . . . .
C2 C1 C5 C6 -56.7(2) . . . .
C8 C1 C5 C6 56.3(2) . . . .
C7 C4 C6 O2 123.9(3) . . . .
C3 C4 C6 O2 -122.6(3) . . . .
C7 C4 C6 C5 -56.1(2) . . . .
C3 C4 C6 C5 57.4(2) . . . .
O1 C5 C6 O2 0.7(4) . . . .
C1 C5 C6 O2 179.9(2) . . . .
O1 C5 C6 C4 -179.3(2) . . . .
C1 C5 C6 C4 -0.1(2) . . . .
C6 C4 C7 C8 58.0(2) . . . .
C3 C4 C7 C8 -51.8(3) . . . .
C6 C4 C7 C12 -121.3(2) . . . .
C3 C4 C7 C12 128.9(2) . . . .
C12 C7 C8 C9 0.5(3) . . . .
C4 C7 C8 C9 -178.82(19) . . . .
C12 C7 C8 C1 -179.83(19) . . . .
C4 C7 C8 C1 0.9(3) . . . .
C5 C1 C8 C7 -58.8(2) . . . .
C2 C1 C8 C7 51.2(3) . . . .
C5 C1 C8 C9 120.8(2) . . . .
C2 C1 C8 C9 -129.1(2) . . . .
C7 C8 C9 C10 -0.9(3) . . . .
C1 C8 C9 C10 179.4(2) . . . .
C7 C8 C9 S1 177.95(17) . . . .
C1 C8 C9 S1 -1.7(3) . . . .
C17 S1 C9 C10 -0.47(17) . . . .
C17 S1 C9 C8 -179.4(2) . . . .
C8 C9 C10 C11 0.3(3) . . . .
S1 C9 C10 C11 -178.77(16) . . . .
C8 C9 C10 C18 179.8(2) . . . .
S1 C9 C10 C18 0.7(2) . . . .
C9 C10 C11 C12 0.8(3) . . . .
C18 C10 C11 C12 -178.5(2) . . . .
C9 C10 C11 C19 -179.6(2) . . . .
C18 C10 C11 C19 1.1(4) . . . .
C10 C11 C12 C7 -1.3(3) . . . .
C19 C11 C12 C7 179.0(2) . . . .
C10 C11 C12 S2 179.24(16) . . . .
C19 C11 C12 S2 -0.4(2) . . . .
C8 C7 C12 C11 0.7(3) . . . .
C4 C7 C12 C11 179.9(2) . . . .
C8 C7 C12 S2 -179.97(17) . . . .
C4 C7 C12 S2 -0.8(3) . . . .
C20 S2 C12 C11 0.79(19) . . . .
C20 S2 C12 C7 -178.6(2) . . . .
C2 C3 C13 C14 -0.8(3) . . . .
C4 C3 C13 C14 -179.9(2) . . . .
C2 C3 C13 S4 178.55(18) . . . .
C4 C3 C13 S4 -0.5(3) . . . .
C23 S4 C13 C3 -179.6(2) . . . .
C23 S4 C13 C14 -0.19(18) . . . .
C3 C13 C14 C15 -0.2(3) . . . .
S4 C13 C14 C15 -179.68(16) . . . .
C3 C13 C14 C24 179.9(2) . . . .
S4 C13 C14 C24 0.4(2) . . . .
C13 C14 C15 C16 1.1(3) . . . .
C24 C14 C15 C16 -179.1(2) . . . .
C13 C14 C15 C21 -178.3(2) . . . .
C24 C14 C15 C21 1.6(4) . . . .
C3 C2 C16 C15 -0.1(3) . . . .
C1 C2 C16 C15 177.6(2) . . . .
C3 C2 C16 S3 177.95(17) . . . .
C1 C2 C16 S3 -4.3(4) . . . .
C14 C15 C16 C2 -0.9(3) . . . .
C21 C15 C16 C2 178.5(2) . . . .
C14 C15 C16 S3 -179.25(17) . . . .
C21 C15 C16 S3 0.2(2) . . . .
C22 S3 C16 C2 -178.1(2) . . . .
C22 S3 C16 C15 0.15(18) . . . .
C9 S1 C17 C18 0.1(2) . . . .
C9 S1 C17 C42 179.1(2) . . . .
C42 C17 C18 C10 -178.6(2) . . . .
S1 C17 C18 C10 0.3(3) . . . .
C9 C10 C18 C17 -0.6(3) . . . .
C11 C10 C18 C17 178.8(2) . . . .
C12 C11 C19 C20 -0.3(3) . . . .
C10 C11 C19 C20 -179.9(2) . . . .
C11 C19 C20 C48 -176.6(3) . . . .
C11 C19 C20 S2 0.9(3) . . . .
C12 S2 C20 C19 -1.0(2) . . . .
C12 S2 C20 C48 176.7(2) . . . .
C14 C15 C21 C22 178.8(2) . . . .
C16 C15 C21 C22 -0.5(3) . . . .
C15 C21 C22 C36 179.5(3) . . . .
C15 C21 C22 S3 0.6(3) . . . .
C16 S3 C22 C21 -0.45(19) . . . .
C16 S3 C22 C36 -179.4(2) . . . .
C13 S4 C23 C24 -0.10(19) . . . .
C13 S4 C23 C30 -179.2(2) . . . .
C30 C23 C24 C14 179.4(2) . . . .
S4 C23 C24 C14 0.4(3) . . . .
C15 C14 C24 C23 179.6(2) . . . .
C13 C14 C24 C23 -0.5(3) . . . .
C25 C26 C27 C28 178.4(4) . . . .
C26 C27 C28 C29 -178.4(4) . . . .
C27 C28 C29 C30 -176.8(3) . . . .
C24 C23 C30 C29 146.0(3) . . . .
S4 C23 C30 C29 -35.0(3) . . . .
C28 C29 C30 C23 176.5(2) . . . .
C31 C32 C33 C34 -173.0(6) . . . .
C32 C33 C34 C35 177.8(6) . . . .
C33 C34 C35 C36 -170.6(5) . . . .
C34 C35 C36 C22 176.3(4) . . . .
C21 C22 C36 C35 151.8(3) . . . .
S3 C22 C36 C35 -29.4(4) . . . .
C37 C38 C39 C40 178.1(4) . . . .
C38 C39 C40 C41 -176.4(3) . . . .
C39 C40 C41 C42 -67.3(4) . . . .
C18 C17 C42 C41 120.0(3) . . . .
S1 C17 C42 C41 -58.8(3) . . . .
C40 C41 C42 C17 -177.2(3) . . . .
C19 C20 C48 C47 85.8(4) . . . .
S2 C20 C48 C47 -91.5(3) . . . .
C49 C49 C50 C51 -177.0(4) 2_767 . . .
C43 C44 C45 C46 -179.7(12) . . . .
C44 C45 C46 C47 70.1(12) . . . .
C43A C44A C45A C46A -68(3) . . . .
C44A C45A C46A C47 -88(2) . . . .
C45A C46A C47 C46 82.6(16) . . . .
C45A C46A C47 C48 -33(2) . . . .
C45 C46 C47 C46A -51.5(10) . . . .
C45 C46 C47 C48 66.4(8) . . . .
C20 C48 C47 C46A 166.5(11) . . . .
C20 C48 C47 C46 74.0(5) . . . .
